data_7713253
loop_
_publ_author_name
'Lindquist-Kleissler, Brent'
'Johnstone, Timothy C.'

_publ_section_title
;
 Models of the putative antimony(V)-diolate motifs in antileishmanial
 pentavalent antimonial drugs.
;
_journal_name_full 'Dalton transactions (Cambridge, England : 2003)'
_journal_paper_doi 10.1039/d3dt01623d
_journal_year 2023
_chemical_absolute_configuration ad
_chemical_formula_moiety 'C27 H31 O2 Sb'
_chemical_formula_sum 'C27 H31 O2 Sb'
_chemical_formula_weight 509.27
_space_group_crystal_system triclinic
_space_group_IT_number 1
_space_group_name_Hall 'P 1'
_space_group_name_H-M_alt 'P 1'
_atom_sites_solution_hydrogens geom
_atom_sites_solution_primary dual
_atom_sites_solution_secondary difmap
_audit_creation_date 2022-12-06
_audit_creation_method
;
Olex2 1.5
(compiled 2022.04.07 svn.rca3783a0 for OlexSys, GUI svn.r6498)
;
_audit_update_record
;
2023-05-27 deposited with the CCDC.	2023-06-20 downloaded from the CCDC.
;
_cell_angle_alpha 76.082(2)
_cell_angle_beta 78.930(2)
_cell_angle_gamma 74.721(2)
_cell_formula_units_Z 2
_cell_length_a 8.8969(2)
_cell_length_b 9.3354(2)
_cell_length_c 15.1475(4)
_cell_measurement_reflns_used 20738
_cell_measurement_temperature 100.00(10)
_cell_measurement_theta_max 76.6710
_cell_measurement_theta_min 2.9970
_cell_volume 1166.83(5)
_computing_cell_refinement 'CrysAlisPro 1.171.42.64a (Rigaku OD, 2022)'
_computing_data_collection 'CrysAlisPro 1.171.42.64a (Rigaku OD, 2022)'
_computing_data_reduction 'CrysAlisPro 1.171.42.64a (Rigaku OD, 2022)'
_computing_molecular_graphics 'Olex2 1.5 (Dolomanov et al., 2009)'
_computing_publication_material 'Olex2 1.5 (Dolomanov et al., 2009)'
_computing_structure_refinement 'SHELXL 2018/3 (Sheldrick, 2015)'
_computing_structure_solution 'SHELXT 2018/2 (Sheldrick, 2018)'
_diffrn_ambient_environment N~2~
_diffrn_ambient_temperature 100.00(10)
_diffrn_detector 'Hybrid Pixel Array Detector'
_diffrn_detector_area_resol_mean 10.0000
_diffrn_detector_type HyPix
_diffrn_measured_fraction_theta_full 1.000
_diffrn_measured_fraction_theta_max 1.000
_diffrn_measurement_details
;
List of Runs (angles in degrees, time in seconds):

  # Type    Start    End  Width  t~exp~   \w     \q     \k     \f   Frames
#--------------------------------------------------------------------------
  1  \w      6.00  31.00   0.50    0.05    --   24.00  71.00 164.47   50
  2  \w      6.00  31.00   0.50    0.05    --   24.00  71.00  26.17   50
  3  \w     -6.00  19.00   0.50    0.05    --   16.00  80.00 -76.84   50
  4  \w     17.00  42.00   0.50    0.05    --   32.00  63.00 -14.76   50
  5  \w     17.00  42.00   0.50    0.05    --   32.00  63.00 -68.53   50
  6  \w      6.00  31.00   0.50    0.05    --   24.00  71.00-117.28   50
  7  \w     36.00  72.00   0.50    0.05    --   49.41  64.00-114.00   72
  8  \w     88.00 115.00   0.50    0.05    --   49.41  64.00-114.00   54
  9  \w     22.00  47.00   0.50    0.05    --   36.00  61.00   2.81   50
 10  \w     22.00  47.00   0.50    0.05    --   36.00  61.00-121.94   50
 11  \w     22.00  47.00   0.50    0.05    --   36.00  61.00  43.07   50
 12  \w     22.00  47.00   0.50    0.05    --   36.00  61.00  98.57   50
 13  \w     22.00  47.00   0.50    0.05    --   36.00  60.00 135.68   50
 14  \w     22.00  47.00   0.50    0.05    --   36.00  61.00 122.72   50
 15  \w     38.00  64.00   0.50    0.05    --   49.41  56.00  41.57   52
 16  \w     25.00  50.00   0.50    0.05    --   36.00  59.00-166.22   50
 17  \w    -17.00   8.00   0.50    0.05    --   12.00  94.00-159.33   50
 18  \w    -40.00   2.00   0.50    0.05    --  -49.41  64.00-114.00   84
 19  \w    -68.00 -42.00   0.50    0.22    --  -84.25  64.00-114.00   52
 20  \w    -42.00 -16.00   0.50    0.22    --  -84.25  38.00  30.00   52
 21  \w    -41.00 -16.00   0.50    0.22    --  -84.25  38.00  90.00   50
 22  \w     -6.00  20.00   0.50    0.05    --   16.00  83.00  73.03   52
 23  \w    -20.00  52.00   0.50    0.05    --   49.41 -64.00 109.00  144
 24  \w    -37.00 -12.00   0.50    0.05    --  -28.00 -67.00 -47.33   50
 25  \w    -53.00 -28.00   0.50    0.05    --  -40.00 -59.00  19.78   50
 26  \w    -71.00 -34.00   0.50    0.05    --  -49.41 -64.00 109.00   74
 27  \w   -102.00 -69.00   0.50    0.22    --  -84.25 -64.00 109.00   66
 28  \w   -155.00-127.00   0.50    0.22    --  -84.25 -64.00 109.00   56
 29  \w   -154.00-128.00   0.50    0.22    --  -84.25 -57.00  60.00   52
 30  \w   -119.00 -84.00   0.50    0.22    --  -84.25 -57.00  60.00   70
 31  \w    -90.00 -63.00   0.50    0.22    --  -76.00 -56.00 156.91   54
 32  \w    -88.00 -63.00   0.50    0.22    --  -76.00 -56.00 100.18   50
 33  \w    -71.00 -43.00   0.50    0.05    --  -56.00 -56.00  57.76   56
 34  \w   -102.00 -76.00   0.50    0.22    --  -84.25 -56.00  66.36   52
 35  \w    -91.00 -65.00   0.50    0.22    --  -76.00 -56.00  27.20   52
 36  \w    -94.00 -63.00   0.50    0.22    --  -76.00 -56.00 -31.91   62
 37  \w    -99.00 -66.00   0.50    0.22    --  -76.00 -56.00-110.30   66
 38  \w   -131.00-101.00   0.50    0.22    --  -84.25 -55.00-177.61   60
 39  \w   -153.00-127.00   0.50    0.22    --  -84.25 -56.00  66.36   52
 40  \w    -81.00 -56.00   0.50    0.22    --  -68.00 -55.00 162.27   50
 41  \w    -83.00 -56.00   0.50    0.22    --  -68.00 -55.00 114.98   54
 42  \w   -101.00 -76.00   0.50    0.22    --  -84.25 -55.00 132.09   50
 43  \w   -144.00-116.00   0.50    0.22    --  -84.25 -55.00 132.09   56
 44  \w   -147.00-121.00   0.50    0.22    --  -84.25 -55.00  24.75   52
 45  \w    -74.00 -48.00   0.50    0.05    --  -60.00 -55.00  36.90   52
 46  \w   -101.00 -69.00   0.50    0.05    --  -52.00 -55.00-126.35   64
 47  \w    -65.00 -40.00   0.50    0.05    --  -52.00 -55.00-126.35   50
 48  \w    -94.00 -64.00   0.50    0.22    --  -76.00 -55.00-129.66   60
 49  \w   -100.00 -72.00   0.50    0.22    --  -84.25 -55.00-156.96   56
 50  \w   -103.00 -72.00   0.50    0.22    --  -84.25 -55.00 -85.38   62
 51  \w    -97.00 -72.00   0.50    0.22    --  -84.25 -55.00-177.61   50
 52  \w   -151.00-125.00   0.50    0.22    --  -84.25 -55.00 -85.38   52
 53  \w   -156.00-119.00   0.50    0.22    --  -84.25 -54.00 -55.28   74
 54  \w    -94.00 -56.00   0.50    0.22    --  -68.00 -54.00 -60.49   76
 55  \w   -101.00 -72.00   0.50    0.22    --  -84.25 -54.00 -15.05   58
 56  \w    -86.00 -60.00   0.50    0.22    --  -72.00 -54.00  -6.40   52
 57  \w    -97.00 -72.00   0.50    0.22    --  -84.25 -55.00  24.75   50
 58  \w    -86.00 -60.00   0.50    0.22    --  -72.00 -54.00  31.97   52
 59  \w    -99.00 -72.00   0.50    0.22    --  -84.25 -55.00  82.92   54
 60  \w   -107.00 -73.00   0.50    0.22    --  -84.25 -53.00 160.73   68
 61  \w   -148.00-121.00   0.50    0.22    --  -84.25 -55.00  82.92   54
 62  \w   -143.00-118.00   0.50    0.22    --  -84.25 -54.00 -15.05   50
 63  \w   -103.00 -77.00   0.50    0.22    --  -84.25 -51.00  -0.70   52
 64  \w    -97.00 -72.00   0.50    0.22    --  -84.25 -54.00 -55.28   50
 65  \w    -86.00 -49.00   0.50    0.05    --  -60.00 -52.00 -97.62   74
 66  \w   -100.00 -75.00   0.50    0.22    --  -84.25 -53.00-130.35   50
 67  \w   -113.00 -80.00   0.50    0.22    --  -84.25 -49.00-144.35   66
 68  \w   -156.00-117.00   0.50    0.22    --  -84.25 -53.00-130.35   78
 69  \w   -145.00-120.00   0.50    0.22    --  -84.25 -47.00 -80.77   50
 70  \w   -100.00 -74.00   0.50    0.22    --  -84.25 -47.00 -80.77   52
 71  \w   -118.00 -93.00   0.50    0.05    --  -49.41-125.00  60.00   50
 72  \w   -118.00 -93.00   0.50    0.05    --  -49.41-125.00  90.00   50
 73  \w     37.00  66.00   0.50    0.22    --  105.75 -57.00-120.00   58
 74  \w     34.00  66.00   0.50    0.22    --  105.75 -57.00 -90.00   64
 75  \w     37.00  65.00   0.50    0.22    --  105.75 -57.00 -60.00   56
 76  \w     35.00 101.00   0.50    0.22    --  105.75 -77.00  30.00  132
 77  \w     43.00  76.00   0.50    0.22    --  105.75 -64.00 109.00   66
 78  \w    100.00 168.00   0.50    0.22    --  105.75  77.00-150.00  136
 79  \w    135.00 177.00   0.50    0.22    --  105.75  64.00-114.00   84
 80  \w    107.00 146.00   0.50    0.22    --  105.75  77.00-120.00   78
 81  \w     92.00 118.00   0.50    0.22    --  105.75  64.00-114.00   52
 82  \w    148.00 174.00   0.50    0.22    --  105.75  57.00  30.00   52
 83  \w     97.00 123.00   0.50    0.22    --  105.75  57.00  30.00   52
 84  \w    149.00 175.00   0.50    0.22    --  105.75  77.00 120.00   52
 85  \w    103.00 173.00   0.50    0.22    --  105.75  57.00  90.00  140
 86  \w    122.00 147.00   0.50    0.22    --  105.75  77.00 120.00   50
 87  \w     98.00 155.00   0.50    0.22    --  105.75  57.00 120.00  114
 88  \w     93.00 128.00   0.50    0.22    --  105.75  57.00   0.00   70
 89  \w    138.00 168.00   0.50    0.22    --  105.75  57.00   0.00   60
 90  \w    143.00 172.00   0.50    0.22    --  105.75  38.00 -30.00   58
 91  \w    130.00 171.00   0.50    0.22    --  105.75  57.00 -60.00   82
 92  \w    100.00 125.00   0.50    0.22    --  105.75  57.00 -60.00   50
 93  \w    102.00 138.00   0.50    0.22    --  105.75  38.00 -30.00   72
 94  \w    140.00 175.00   0.50    0.22    --  105.75  38.00-180.00   70
 95  \w     99.00 127.00   0.50    0.22    --  105.75  38.00-150.00   56
 96  \w    108.00 133.00   0.50    0.22    --  105.75  38.00-180.00   50
 97  \w     36.00  67.00   0.50    0.22    --  105.75 -99.00 -90.00   62
 98  \w     37.00 108.00   0.50    0.22    --  105.75-125.00-150.00  142
 99  \w     36.00 106.00   0.50    0.22    --  105.75 -99.00-150.00  140
100  \w     74.00 105.00   0.50    0.22    --  105.75 -99.00 -90.00   62
101  \w     36.00  92.00   0.50    0.05    --   49.41-125.00 -60.00  112
102  \w     59.00 109.00   0.50    0.22    --  105.75-125.00   0.00  100
103  \w     41.00  67.00   0.50    0.22    --  105.75 -99.00  30.00   52
104  \w     66.00 106.00   0.50    0.22    --  105.75 -99.00   0.00   80
105  \w     71.00 106.00   0.50    0.22    --  105.75 -99.00  60.00   70
106  \w     48.00 105.00   0.50    0.22    --  105.75 -99.00 120.00  114
;
_diffrn_measurement_device 'four-circle diffractometer'
_diffrn_measurement_device_type 'XtaLAB Synergy, Dualflex, HyPix'
_diffrn_measurement_method '\w scans'
_diffrn_orient_matrix_type 'CrysAlisPro convention (1999,Acta A55,543-557)'
_diffrn_orient_matrix_UB_11 0.0670029000
_diffrn_orient_matrix_UB_12 0.0309875000
_diffrn_orient_matrix_UB_13 0.0783031000
_diffrn_orient_matrix_UB_21 -0.1222474000
_diffrn_orient_matrix_UB_22 0.1519934000
_diffrn_orient_matrix_UB_23 -0.0028531000
_diffrn_orient_matrix_UB_31 -0.1157883000
_diffrn_orient_matrix_UB_32 -0.0801862000
_diffrn_orient_matrix_UB_33 0.0710672000
_diffrn_radiation_monochromator mirror
_diffrn_radiation_probe x-ray
_diffrn_radiation_type 'Cu K\a'
_diffrn_radiation_wavelength 1.54184
_diffrn_reflns_av_R_equivalents 0.0456
_diffrn_reflns_av_unetI/netI 0.0403
_diffrn_reflns_Laue_measured_fraction_full 1.000
_diffrn_reflns_Laue_measured_fraction_max 1.000
_diffrn_reflns_limit_h_max 10
_diffrn_reflns_limit_h_min -10
_diffrn_reflns_limit_k_max 11
_diffrn_reflns_limit_k_min -11
_diffrn_reflns_limit_l_max 18
_diffrn_reflns_limit_l_min -18
_diffrn_reflns_number 28265
_diffrn_reflns_point_group_measured_fraction_full 0.949
_diffrn_reflns_point_group_measured_fraction_max 0.949
_diffrn_reflns_theta_full 66.575
_diffrn_reflns_theta_max 66.575
_diffrn_reflns_theta_min 3.034
_diffrn_source 'micro-focus sealed X-ray tube'
_diffrn_source_type 'PhotonJet (Cu) X-ray Source'
_exptl_absorpt_coefficient_mu 9.523
_exptl_absorpt_correction_T_max 1.000
_exptl_absorpt_correction_T_min 0.663
_exptl_absorpt_correction_type gaussian
_exptl_absorpt_process_details
;
CrysAlisPro 1.171.42.64a (Rigaku Oxford Diffraction, 2022)
Numerical absorption correction based on gaussian integration over
a multifaceted crystal model
Empirical absorption correction using spherical harmonics,
implemented in SCALE3 ABSPACK scaling algorithm.
;
_exptl_crystal_colour Colorless
_exptl_crystal_density_diffrn 1.449
_exptl_crystal_description Plate
_exptl_crystal_F_000 520
_exptl_crystal_size_max 0.11
_exptl_crystal_size_mid 0.08
_exptl_crystal_size_min 0.06
_refine_diff_density_max 0.701
_refine_diff_density_min -0.611
_refine_diff_density_rms 0.055
_refine_ls_abs_structure_details
;
 Refined as an inversion twin.
;
_refine_ls_abs_structure_Flack -0.021(10)
_refine_ls_extinction_method none
_refine_ls_goodness_of_fit_ref 1.047
_refine_ls_hydrogen_treatment constr
_refine_ls_matrix_type full
_refine_ls_number_parameters 585
_refine_ls_number_reflns 7799
_refine_ls_number_restraints 303
_refine_ls_restrained_S_all 1.036
_refine_ls_R_factor_all 0.0263
_refine_ls_R_factor_gt 0.0251
_refine_ls_shift/su_max 0.001
_refine_ls_shift/su_mean 0.000
_refine_ls_structure_factor_coef Fsqd
_refine_ls_weighting_details 'w=1/[\s^2^(Fo^2^)+(0.0290P)^2^+0.3133P] where P=(Fo^2^+2Fc^2^)/3'
_refine_ls_weighting_scheme calc
_refine_ls_wR_factor_gt 0.0605
_refine_ls_wR_factor_ref 0.0612
_reflns_Friedel_coverage 0.897
_reflns_Friedel_fraction_full 0.897
_reflns_Friedel_fraction_max 0.897
_reflns_number_gt 7468
_reflns_number_total 7799
_reflns_threshold_expression 'I > 2\s(I)'
_cod_data_source_file d3dt01623d2.cif
_cod_data_source_block 5
_cod_database_code 7713253
_shelx_shelxl_version_number 2018/3
_chemical_oxdiff_formula 'Sb O2 C27 H31'
_chemical_oxdiff_usercomment BLK0546
_shelx_space_group_comment
;
The symmetry employed for this shelxl refinement is uniquely defined
by the following loop, which should always be used as a source of
symmetry information in preference to the above space-group names.
They are only intended as comments.
;
_shelx_estimated_absorpt_t_max 0.599
_shelx_estimated_absorpt_t_min 0.421
_olex2_refinement_description
;
1. Twinned data refinement
 Scales: 1.021(10)
 -0.021(10)
2. Fixed Uiso
 At 1.2 times of:
  All C(H) groups, All C(H,H) groups
 At 1.5 times of:
  All C(H,H,H) groups
3. Uiso/Uaniso restraints and constraints
C221 \\sim C22A \\sim C23A \\sim C25A \\sim C26A \\sim C22B \\sim C23B \\sim
C25B \\sim C26B \\sim C224 \\sim C227: within 2A with sigma of 0.02 and sigma
for terminal atoms of 0.04 within 2A
C121 \\sim C22C \\sim C23C \\sim C25C \\sim C26C \\sim C124 \\sim C127: within
2A with sigma of 0.02 and sigma for terminal atoms of 0.04 within 2A
4. Rigid body (RIGU) restrains
 C221, C22A, C23A, C25A, C26A, C22B, C23B, C25B, C26B, C224, C227
 with sigma for 1-2 distances of 0.002 and sigma for 1-3 distances of 0.002
 C121, C22C, C23C, C25C, C26C, C124, C127
 with sigma for 1-2 distances of 0.002 and sigma for 1-3 distances of 0.002
5. Others
 Sof(C22B)=Sof(H22B)=Sof(C23B)=Sof(H23D)=Sof(C25B)=Sof(H25D)=Sof(C26B)=
 Sof(H26D)=1-FVAR(1)
 Sof(C22A)=Sof(H22A)=Sof(C23A)=Sof(H23C)=Sof(C25A)=Sof(H25C)=Sof(C26A)=
 Sof(H26C)=FVAR(1)
6.a Ternary CH refined with riding coordinates:
 C11(H11), C12(H12), C21(H21), C22(H22)
6.b Secondary CH2 refined with riding coordinates:
 C13(H13A,H13B), C14(H14A,H14B), C15(H15A,H15B), C16(H16A,H16B), C23(H23A,
 H23B), C24(H24A,H24B), C25(H25A,H25B), C26(H26A,H26B)
6.c Aromatic/amide H refined with riding coordinates:
 C112(H112), C113(H113), C115(H115), C116(H116), C22C(H22F), C23C(H23H),
 C25C(H25E), C26C(H26E), C132(H132), C133(H133), C135(H135), C136(H136),
 C212(H212), C213(H213), C215(H215), C216(H216), C22A(H22A), C23A(H23C),
 C25A(H25C), C26A(H26C), C22B(H22B), C23B(H23D), C25B(H25D), C26B(H26D),
 C232(H232), C233(H233), C235(H235), C236(H236)
6.d Idealised Me refined as rotating group:
 C117(H11A,H11B,H11C), C127(H12A,H12B,H12C), C137(H13C,H13D,H13E), C217(H21A,
 H21B,H21C), C227(H22C,H22D,H22E), C237(H23E,H23F,H23G)
;
_olex2_submission_special_instructions 'No special instructions were received'
_oxdiff_exptl_absorpt_empirical_details
;
Empirical correction (ABSPACK) includes:
- Absorption correction using spherical harmonics
- Frame scaling
- Detector area scaling
;
_oxdiff_exptl_absorpt_empirical_full_max 1.583
_oxdiff_exptl_absorpt_empirical_full_min 0.693

loop_
_space_group_symop_operation_xyz
'x, y, z'

loop_
_atom_site_label
_atom_site_type_symbol
_atom_site_fract_x
_atom_site_fract_y
_atom_site_fract_z
_atom_site_U_iso_or_equiv
_atom_site_adp_type
_atom_site_occupancy
_atom_site_site_symmetry_order
_atom_site_calc_flag
_atom_site_refinement_flags_posn
_atom_site_refinement_flags_adp
_atom_site_refinement_flags_occupancy
_atom_site_disorder_assembly
_atom_site_disorder_group
Sb1 Sb 0.35190(3) 0.83759(2) 0.76873(2) 0.02167(12) Uani 1 1 d . . . . .
O11 O 0.3114(7) 1.0133(7) 0.8350(4) 0.0251(14) Uani 1 1 d . . . . .
O12 O 0.5743(7) 0.8382(7) 0.7689(4) 0.0267(13) Uani 1 1 d . . . . .
C11 C 0.4460(6) 1.0730(7) 0.8147(4) 0.0242(12) Uani 1 1 d . . . . .
H11 H 0.452117 1.131157 0.749922 0.029 Uiso 1 1 calc R U . . .
C12 C 0.5889(8) 0.9390(7) 0.8225(5) 0.0248(15) Uani 1 1 d . . . . .
H12 H 0.585346 0.884703 0.888123 0.030 Uiso 1 1 calc R U . . .
C13 C 0.7404(10) 0.9912(10) 0.7942(6) 0.0306(18) Uani 1 1 d . . . . .
H13A H 0.746739 1.045723 0.729385 0.037 Uiso 1 1 calc R U . . .
H13B H 0.830882 0.902706 0.799834 0.037 Uiso 1 1 calc R U . . .
C14 C 0.7456(10) 1.0971(10) 0.8568(6) 0.0290(18) Uani 1 1 d . . . . .
H14A H 0.752112 1.038186 0.920234 0.035 Uiso 1 1 calc R U . . .
H14B H 0.841460 1.137678 0.835637 0.035 Uiso 1 1 calc R U . . .
C15 C 0.6002(7) 1.2300(7) 0.8570(4) 0.0290(12) Uani 1 1 d . . . . .
H15A H 0.602531 1.287242 0.903682 0.035 Uiso 1 1 calc R U . . .
H15B H 0.604455 1.299469 0.796284 0.035 Uiso 1 1 calc R U . . .
C16 C 0.4466(11) 1.1775(9) 0.8775(6) 0.0266(18) Uani 1 1 d . . . . .
H16A H 0.432602 1.123515 0.942240 0.032 Uiso 1 1 calc R U . . .
H16B H 0.357444 1.266842 0.869017 0.032 Uiso 1 1 calc R U . . .
C111 C 0.4350(12) 0.6462(10) 0.7015(6) 0.025(2) Uani 1 1 d . . . . .
C112 C 0.3238(11) 0.5660(10) 0.6982(6) 0.0279(19) Uani 1 1 d . . . . .
H112 H 0.219041 0.595185 0.727197 0.033 Uiso 1 1 calc R U . . .
C113 C 0.3634(12) 0.4453(10) 0.6534(6) 0.029(2) Uani 1 1 d . . . . .
H113 H 0.285790 0.393376 0.651713 0.035 Uiso 1 1 calc R U . . .
C114 C 0.5184(12) 0.3992(10) 0.6104(6) 0.032(2) Uani 1 1 d . . . . .
C115 C 0.6255(12) 0.4835(11) 0.6122(6) 0.0325(19) Uani 1 1 d . . . . .
H115 H 0.729254 0.457913 0.581107 0.039 Uiso 1 1 calc R U . . .
C116 C 0.5860(11) 0.6029(10) 0.6575(6) 0.0307(19) Uani 1 1 d . . . . .
H116 H 0.663231 0.655821 0.658512 0.037 Uiso 1 1 calc R U . . .
C117 C 0.5639(14) 0.2680(10) 0.5613(6) 0.041(2) Uani 1 1 d . . . . .
H11A H 0.603691 0.303038 0.496820 0.061 Uiso 1 1 calc R U . . .
H11B H 0.471617 0.227313 0.564658 0.061 Uiso 1 1 calc R U . . .
H11C H 0.646041 0.188513 0.590480 0.061 Uiso 1 1 calc R U . . .
C121 C 0.2363(10) 0.9870(10) 0.6595(6) 0.0283(16) Uani 1 1 d . U . . .
C22C C 0.1221(13) 1.1171(13) 0.6752(7) 0.049(3) Uani 1 1 d . U . . .
H22F H 0.095398 1.139681 0.734962 0.059 Uiso 1 1 calc R U . . .
C23C C 0.0491(14) 1.2118(15) 0.6037(8) 0.062(3) Uani 1 1 d . U . . .
H23H H -0.029024 1.299601 0.614554 0.075 Uiso 1 1 calc R U . . .
C25C C 0.2054(15) 1.0565(13) 0.5004(8) 0.048(2) Uani 1 1 d . U . . .
H25E H 0.237767 1.036440 0.440216 0.058 Uiso 1 1 calc R U . . .
C26C C 0.2765(14) 0.9607(11) 0.5722(7) 0.044(2) Uani 1 1 d . U . . .
H26E H 0.355668 0.873815 0.560979 0.053 Uiso 1 1 calc R U . . .
C124 C 0.0880(12) 1.1813(14) 0.5147(8) 0.049(2) Uani 1 1 d . U . . .
C127 C 0.0049(15) 1.2862(18) 0.4360(10) 0.078(4) Uani 1 1 d . U . . .
H12A H -0.109206 1.303377 0.454156 0.117 Uiso 1 1 calc R U . . .
H12B H 0.034247 1.239457 0.381841 0.117 Uiso 1 1 calc R U . . .
H12C H 0.036257 1.383235 0.421272 0.117 Uiso 1 1 calc R U . . .
C131 C 0.2265(10) 0.7259(10) 0.8860(6) 0.0243(17) Uani 1 1 d . . . . .
C132 C 0.2898(12) 0.5746(10) 0.9228(7) 0.030(2) Uani 1 1 d . . . . .
H132 H 0.382174 0.520336 0.891568 0.036 Uiso 1 1 calc R U . . .
C133 C 0.2168(12) 0.5028(10) 1.0060(6) 0.0306(19) Uani 1 1 d . . . . .
H133 H 0.259810 0.399570 1.030802 0.037 Uiso 1 1 calc R U . . .
C134 C 0.0840(12) 0.5802(11) 1.0519(6) 0.034(2) Uani 1 1 d . . . . .
C135 C 0.0198(11) 0.7291(11) 1.0147(7) 0.032(2) Uani 1 1 d . . . . .
H135 H -0.074078 0.781481 1.045722 0.039 Uiso 1 1 calc R U . . .
C136 C 0.0892(10) 0.8039(10) 0.9331(6) 0.0277(18) Uani 1 1 d . . . . .
H136 H 0.044570 0.906997 0.909152 0.033 Uiso 1 1 calc R U . . .
C137 C 0.0083(15) 0.5025(13) 1.1421(7) 0.051(3) Uani 1 1 d . . . . .
H13C H 0.063742 0.504189 1.191751 0.076 Uiso 1 1 calc R U . . .
H13D H 0.014088 0.397205 1.139650 0.076 Uiso 1 1 calc R U . . .
H13E H -0.102125 0.555573 1.153678 0.076 Uiso 1 1 calc R U . . .
Sb2 Sb 0.63412(3) 0.12622(2) 0.22360(2) 0.02403(13) Uani 1 1 d . . . . .
O21 O 0.6732(8) -0.0571(8) 0.1638(5) 0.0310(16) Uani 1 1 d . . . . .
O22 O 0.4111(7) 0.1218(7) 0.2302(5) 0.0307(14) Uani 1 1 d . . . . .
C21 C 0.5320(7) -0.0556(7) 0.1326(4) 0.0261(12) Uani 1 1 d . . . . .
H21 H 0.518651 0.024801 0.075757 0.031 Uiso 1 1 calc R U . . .
C22 C 0.3974(9) -0.0145(8) 0.2049(5) 0.0307(17) Uani 1 1 d . . . . .
H22 H 0.408322 -0.098314 0.260251 0.037 Uiso 1 1 calc R U . . .
C23 C 0.2395(11) 0.0035(11) 0.1758(7) 0.039(2) Uani 1 1 d . . . . .
H23A H 0.223679 0.086335 0.121280 0.047 Uiso 1 1 calc R U . . .
H23B H 0.154006 0.027874 0.226044 0.047 Uiso 1 1 calc R U . . .
C24 C 0.2390(12) -0.1476(12) 0.1529(7) 0.041(2) Uani 1 1 d . . . . .
H24A H 0.243271 -0.226490 0.209820 0.050 Uiso 1 1 calc R U . . .
H24B H 0.139039 -0.137460 0.129894 0.050 Uiso 1 1 calc R U . . .
C25 C 0.3743(7) -0.1985(7) 0.0822(5) 0.0348(14) Uani 1 1 d . . . . .
H25A H 0.362081 -0.127182 0.022613 0.042 Uiso 1 1 calc R U . . .
H25B H 0.371445 -0.299822 0.074029 0.042 Uiso 1 1 calc R U . . .
C26 C 0.5349(11) -0.2066(9) 0.1095(6) 0.0264(18) Uani 1 1 d . . . . .
H26A H 0.556218 -0.289508 0.163412 0.032 Uiso 1 1 calc R U . . .
H26B H 0.619422 -0.227667 0.058142 0.032 Uiso 1 1 calc R U . . .
C211 C 0.5544(12) 0.3199(11) 0.2885(6) 0.029(2) Uani 1 1 d . . . . .
C212 C 0.3997(14) 0.3712(13) 0.3269(8) 0.047(3) Uani 1 1 d . . . . .
H212 H 0.320807 0.321260 0.324373 0.056 Uiso 1 1 calc R U . . .
C213 C 0.3609(14) 0.4969(13) 0.3692(8) 0.055(3) Uani 1 1 d . . . . .
H213 H 0.254833 0.531716 0.394608 0.066 Uiso 1 1 calc R U . . .
C214 C 0.4719(14) 0.5704(11) 0.3749(6) 0.039(2) Uani 1 1 d . . . . .
C215 C 0.6214(15) 0.5218(11) 0.3363(7) 0.040(2) Uani 1 1 d . . . . .
H215 H 0.698961 0.574217 0.337422 0.048 Uiso 1 1 calc R U . . .
C216 C 0.6638(13) 0.3953(11) 0.2948(7) 0.033(2) Uani 1 1 d . . . . .
H216 H 0.770606 0.361032 0.270497 0.040 Uiso 1 1 calc R U . . .
C217 C 0.4245(16) 0.7041(12) 0.4227(7) 0.053(3) Uani 1 1 d . . . . .
H21A H 0.314371 0.754907 0.417080 0.080 Uiso 1 1 calc R U . . .
H21B H 0.491532 0.775680 0.394097 0.080 Uiso 1 1 calc R U . . .
H21C H 0.437153 0.668221 0.487767 0.080 Uiso 1 1 calc R U . . .
C221 C 0.7653(11) -0.0184(10) 0.3276(6) 0.0284(16) Uani 1 1 d . U . . .
C22A C 0.772(3) 0.019(2) 0.4054(14) 0.047(5) Uani 0.48(3) 1 d . U P A 1
H22A H 0.724513 0.120540 0.412696 0.056 Uiso 0.48(3) 1 calc R U P A 1
C23A C 0.847(3) -0.084(3) 0.4790(15) 0.047(4) Uani 0.48(3) 1 d . U P A 1
H23C H 0.841889 -0.050410 0.534053 0.057 Uiso 0.48(3) 1 calc R U P A 1
C25A C 0.921(3) -0.270(3) 0.3876(16) 0.037(4) Uani 0.48(3) 1 d . U P A 1
H25C H 0.969922 -0.371814 0.383121 0.045 Uiso 0.48(3) 1 calc R U P A 1
C26A C 0.853(3) -0.171(3) 0.3168(18) 0.029(4) Uani 0.48(3) 1 d . U P A 1
H26C H 0.861973 -0.201738 0.260085 0.034 Uiso 0.48(3) 1 calc R U P A 1
C22B C 0.700(3) 0.011(2) 0.4213(14) 0.034(4) Uani 0.52(3) 1 d . U P A 2
H22B H 0.611039 0.090983 0.431791 0.040 Uiso 0.52(3) 1 calc R U P A 2
C23B C 0.778(3) -0.085(2) 0.4927(16) 0.036(4) Uani 0.52(3) 1 d . U P A 2
H23D H 0.742679 -0.070596 0.553881 0.043 Uiso 0.52(3) 1 calc R U P A 2
C25B C 0.957(2) -0.217(3) 0.3881(14) 0.043(4) Uani 0.52(3) 1 d . U P A 2
H25D H 1.050084 -0.288385 0.372618 0.052 Uiso 0.52(3) 1 calc R U P A 2
C26B C 0.879(3) -0.127(3) 0.3153(16) 0.034(4) Uani 0.52(3) 1 d . U P A 2
H26D H 0.912101 -0.148545 0.255516 0.041 Uiso 0.52(3) 1 calc R U P A 2
C224 C 0.9159(11) -0.2130(12) 0.4740(7) 0.0405(19) Uani 1 1 d . U . . .
C227 C 0.9983(14) -0.3140(17) 0.5518(8) 0.065(3) Uani 1 1 d . U . . .
H22C H 1.087894 -0.275668 0.557241 0.097 Uiso 1 1 calc R U . . .
H22D H 1.035924 -0.417099 0.539908 0.097 Uiso 1 1 calc R U . . .
H22E H 0.924961 -0.315369 0.609060 0.097 Uiso 1 1 calc R U . . .
C231 C 0.7477(10) 0.2424(10) 0.1014(6) 0.0249(18) Uani 1 1 d . . . . .
C232 C 0.8834(11) 0.1710(10) 0.0534(6) 0.0285(19) Uani 1 1 d . . . . .
H232 H 0.930646 0.068023 0.076113 0.034 Uiso 1 1 calc R U . . .
C233 C 0.9518(12) 0.2501(12) -0.0288(6) 0.035(2) Uani 1 1 d . . . . .
H233 H 1.048090 0.201655 -0.059819 0.042 Uiso 1 1 calc R U . . .
C234 C 0.8801(12) 0.3990(11) -0.0655(6) 0.034(2) Uani 1 1 d . . . . .
C235 C 0.7392(12) 0.4673(11) -0.0166(6) 0.034(2) Uani 1 1 d . . . . .
H235 H 0.685890 0.567195 -0.041372 0.041 Uiso 1 1 calc R U . . .
C236 C 0.6773(12) 0.3924(10) 0.0663(6) 0.0272(19) Uani 1 1 d . . . . .
H236 H 0.585745 0.443100 0.100089 0.033 Uiso 1 1 calc R U . . .
C237 C 0.9475(13) 0.4839(13) -0.1558(7) 0.046(2) Uani 1 1 d . . . . .
H23E H 1.013620 0.544776 -0.144476 0.069 Uiso 1 1 calc R U . . .
H23F H 0.861614 0.550563 -0.188284 0.069 Uiso 1 1 calc R U . . .
H23G H 1.011138 0.411396 -0.193282 0.069 Uiso 1 1 calc R U . . .

loop_
_atom_site_aniso_label
_atom_site_aniso_U_11
_atom_site_aniso_U_22
_atom_site_aniso_U_33
_atom_site_aniso_U_23
_atom_site_aniso_U_13
_atom_site_aniso_U_12
Sb1 0.0239(3) 0.0173(2) 0.0265(3) -0.0061(2) -0.0052(2) -0.0064(2)
O11 0.022(3) 0.020(3) 0.036(3) -0.011(3) -0.001(3) -0.006(2)
O12 0.020(3) 0.027(3) 0.037(3) -0.015(3) -0.003(2) -0.006(2)
C11 0.026(3) 0.020(3) 0.027(3) -0.003(2) -0.008(2) -0.005(2)
C12 0.030(3) 0.019(3) 0.029(4) -0.009(3) -0.007(3) -0.005(3)
C13 0.027(3) 0.032(4) 0.037(4) -0.014(3) -0.007(3) -0.007(3)
C14 0.028(4) 0.032(4) 0.034(4) -0.013(3) -0.009(3) -0.010(3)
C15 0.040(3) 0.022(3) 0.031(3) -0.007(2) -0.010(3) -0.013(2)
C16 0.031(4) 0.022(4) 0.030(4) -0.009(3) -0.008(4) -0.007(3)
C111 0.036(5) 0.019(4) 0.025(4) -0.007(3) -0.008(4) -0.010(4)
C112 0.033(5) 0.027(5) 0.027(5) -0.005(4) -0.003(4) -0.014(4)
C113 0.044(5) 0.021(4) 0.025(4) 0.000(3) -0.008(4) -0.012(4)
C114 0.050(5) 0.025(4) 0.018(4) -0.003(3) -0.005(3) -0.003(4)
C115 0.037(5) 0.032(4) 0.030(4) -0.007(3) -0.002(3) -0.011(3)
C116 0.030(4) 0.031(4) 0.035(4) -0.008(3) -0.006(3) -0.010(3)
C117 0.074(7) 0.021(4) 0.028(4) -0.009(3) -0.003(4) -0.011(4)
C121 0.023(3) 0.027(3) 0.034(3) 0.003(3) -0.009(3) -0.010(3)
C22C 0.039(5) 0.047(5) 0.037(4) 0.004(4) 0.003(4) 0.012(4)
C23C 0.040(6) 0.061(7) 0.051(4) 0.012(4) 0.003(4) 0.022(5)
C25C 0.067(6) 0.043(5) 0.037(4) -0.003(3) -0.022(4) -0.009(4)
C26C 0.068(6) 0.024(4) 0.040(4) -0.005(3) -0.020(4) -0.002(4)
C124 0.029(4) 0.058(5) 0.048(4) 0.016(4) -0.008(3) -0.012(3)
C127 0.040(6) 0.105(10) 0.059(6) 0.023(6) -0.015(5) 0.004(5)
C131 0.023(4) 0.026(4) 0.030(4) -0.011(3) -0.003(3) -0.011(3)
C132 0.036(4) 0.024(4) 0.033(5) -0.011(4) -0.005(4) -0.008(3)
C133 0.047(5) 0.023(4) 0.030(4) -0.009(3) -0.009(4) -0.017(3)
C134 0.045(5) 0.042(5) 0.028(4) -0.011(4) 0.000(4) -0.032(4)
C135 0.029(4) 0.035(4) 0.040(5) -0.015(4) -0.005(4) -0.013(3)
C136 0.025(4) 0.031(4) 0.032(4) -0.012(3) -0.004(3) -0.011(3)
C137 0.072(6) 0.058(6) 0.031(5) -0.005(4) -0.003(4) -0.037(5)
Sb2 0.0304(3) 0.0216(3) 0.0230(3) -0.0062(2) -0.0059(2) -0.0078(2)
O21 0.031(4) 0.029(3) 0.040(4) -0.012(3) -0.013(3) -0.007(3)
O22 0.031(3) 0.030(3) 0.037(3) -0.016(3) -0.003(3) -0.010(3)
C21 0.030(3) 0.025(3) 0.030(3) -0.008(3) -0.011(3) -0.009(2)
C22 0.033(3) 0.027(4) 0.034(4) -0.007(3) -0.008(3) -0.009(3)
C23 0.032(4) 0.044(5) 0.048(5) -0.016(4) -0.004(3) -0.011(3)
C24 0.037(5) 0.043(5) 0.049(5) -0.004(4) -0.012(4) -0.018(4)
C25 0.046(4) 0.029(3) 0.037(3) -0.007(3) -0.017(3) -0.011(3)
C26 0.036(5) 0.021(4) 0.024(4) -0.004(3) -0.007(3) -0.010(3)
C211 0.036(5) 0.027(5) 0.021(4) -0.002(4) -0.005(4) -0.006(4)
C212 0.050(6) 0.046(6) 0.050(6) -0.025(5) 0.002(5) -0.015(5)
C213 0.050(6) 0.059(7) 0.056(6) -0.036(5) 0.004(5) 0.002(5)
C214 0.071(7) 0.024(4) 0.024(4) -0.006(3) -0.010(4) -0.009(4)
C215 0.070(7) 0.029(5) 0.029(5) -0.009(4) -0.013(5) -0.020(5)
C216 0.046(6) 0.027(5) 0.029(5) -0.007(4) -0.009(4) -0.008(4)
C217 0.097(9) 0.035(5) 0.023(4) -0.009(4) -0.009(5) -0.005(5)
C221 0.035(4) 0.024(3) 0.030(3) -0.005(3) -0.007(3) -0.012(3)
C22A 0.072(11) 0.031(6) 0.035(6) -0.013(5) -0.021(7) 0.007(7)
C23A 0.060(10) 0.054(5) 0.033(7) -0.012(5) -0.024(7) -0.007(6)
C25A 0.033(8) 0.027(7) 0.050(6) -0.006(5) -0.012(6) 0.000(6)
C26A 0.031(8) 0.022(6) 0.041(6) -0.012(5) -0.012(6) -0.009(5)
C22B 0.041(8) 0.030(7) 0.031(5) -0.008(5) -0.008(5) -0.007(6)
C23B 0.048(8) 0.032(6) 0.035(6) -0.007(5) -0.014(6) -0.014(6)
C25B 0.028(7) 0.049(9) 0.040(4) 0.006(5) -0.002(5) -0.005(6)
C26B 0.031(7) 0.032(7) 0.032(5) 0.002(6) 0.001(5) -0.008(5)
C224 0.030(4) 0.049(4) 0.039(3) 0.006(3) -0.010(3) -0.013(3)
C227 0.040(5) 0.092(8) 0.043(5) 0.026(5) -0.012(4) -0.015(5)
C231 0.032(4) 0.023(4) 0.022(4) -0.004(3) -0.004(3) -0.011(3)
C232 0.032(4) 0.025(4) 0.033(4) -0.006(3) -0.014(4) -0.007(3)
C233 0.035(5) 0.052(6) 0.029(4) -0.021(4) 0.005(4) -0.023(4)
C234 0.050(5) 0.037(5) 0.024(4) -0.009(3) -0.007(4) -0.024(4)
C235 0.047(5) 0.029(4) 0.032(4) -0.006(3) -0.012(4) -0.015(3)
C236 0.038(4) 0.023(4) 0.024(4) -0.006(3) -0.004(3) -0.012(3)
C237 0.060(6) 0.056(6) 0.032(5) -0.006(4) 0.002(4) -0.038(4)

loop_
_atom_type_symbol
_atom_type_description
_atom_type_scat_dispersion_real
_atom_type_scat_dispersion_imag
_atom_type_scat_source
C C 0.0181 0.0091 'International Tables Vol C Tables 4.2.6.8 and 6.1.1.4'
H H 0.0000 0.0000 'International Tables Vol C Tables 4.2.6.8 and 6.1.1.4'
O O 0.0492 0.0322 'International Tables Vol C Tables 4.2.6.8 and 6.1.1.4'
Sb Sb -0.0562 5.8946 'International Tables Vol C Tables 4.2.6.8 and 6.1.1.4'

loop_
_exptl_crystal_face_index_h
_exptl_crystal_face_index_k
_exptl_crystal_face_index_l
_exptl_crystal_face_perp_dist
-1 -2 1 0.0428
-1 -1 1 0.0435
2 1 -2 0.0419
1 -2 -1 0.0433
-1 2 1 0.0527
-1 2 2 0.0560
1 -2 -2 0.0519
0 2 1 0.0560
-1 1 2 0.0583
0 -2 -1 0.0446
0 1 1 0.0601
0 -1 -1 0.0488
-1 -2 -2 0.0540
0 -1 -2 0.0582
1 1 2 0.0478
-1 -1 -2 0.0501
0 0 1 0.0358
0 0 -1 0.0518
-1 0 -2 0.0321
2 1 0 0.0338
-2 -1 0 0.0422
-1 1 -2 0.0392
0 -1 2 0.0332
-1 1 -1 0.0358
1 2 1 0.0469
1 1 0 0.0378
2 1 1 0.0265
1 0 1 0.0155
1 -2 2 0.0244
1 1 -2 0.0401

loop_
_geom_angle_atom_site_label_1
_geom_angle_atom_site_label_2
_geom_angle_atom_site_label_3
_geom_angle
_geom_angle_site_symmetry_1
_geom_angle_site_symmetry_3
_geom_angle_publ_flag
O11 Sb1 C111 170.5(3) . . ?
O11 Sb1 C121 89.8(3) . . ?
O11 Sb1 C131 87.3(3) . . ?
O12 Sb1 O11 82.4(2) . . ?
O12 Sb1 C111 88.2(3) . . ?
O12 Sb1 C121 117.3(3) . . ?
O12 Sb1 C131 119.8(3) . . ?
C121 Sb1 C111 95.9(3) . . ?
C131 Sb1 C111 96.1(3) . . ?
C131 Sb1 C121 121.7(3) . . ?
C11 O11 Sb1 108.4(4) . . ?
C12 O12 Sb1 112.2(5) . . ?
O11 C11 H11 108.6 . . ?
O11 C11 C12 107.4(5) . . ?
O11 C11 C16 113.2(6) . . ?
C12 C11 H11 108.6 . . ?
C16 C11 H11 108.6 . . ?
C16 C11 C12 110.2(5) . . ?
O12 C12 C11 107.6(5) . . ?
O12 C12 H12 108.3 . . ?
O12 C12 C13 112.9(6) . . ?
C11 C12 H12 108.3 . . ?
C13 C12 C11 111.4(6) . . ?
C13 C12 H12 108.3 . . ?
C12 C13 H13A 109.9 . . ?
C12 C13 H13B 109.9 . . ?
C12 C13 C14 108.8(7) . . ?
H13A C13 H13B 108.3 . . ?
C14 C13 H13A 109.9 . . ?
C14 C13 H13B 109.9 . . ?
C13 C14 H14A 109.2 . . ?
C13 C14 H14B 109.2 . . ?
H14A C14 H14B 107.9 . . ?
C15 C14 C13 112.2(6) . . ?
C15 C14 H14A 109.2 . . ?
C15 C14 H14B 109.2 . . ?
C14 C15 H15A 109.1 . . ?
C14 C15 H15B 109.1 . . ?
H15A C15 H15B 107.8 . . ?
C16 C15 C14 112.5(6) . . ?
C16 C15 H15A 109.1 . . ?
C16 C15 H15B 109.1 . . ?
C11 C16 C15 111.0(6) . . ?
C11 C16 H16A 109.4 . . ?
C11 C16 H16B 109.4 . . ?
C15 C16 H16A 109.4 . . ?
C15 C16 H16B 109.4 . . ?
H16A C16 H16B 108.0 . . ?
C112 C111 Sb1 116.8(7) . . ?
C116 C111 Sb1 124.9(7) . . ?
C116 C111 C112 118.1(9) . . ?
C111 C112 H112 119.3 . . ?
C113 C112 C111 121.4(9) . . ?
C113 C112 H112 119.3 . . ?
C112 C113 H113 119.8 . . ?
C112 C113 C114 120.3(9) . . ?
C114 C113 H113 119.8 . . ?
C113 C114 C117 121.2(9) . . ?
C115 C114 C113 117.2(9) . . ?
C115 C114 C117 121.6(10) . . ?
C114 C115 H115 118.8 . . ?
C116 C115 C114 122.3(9) . . ?
C116 C115 H115 118.8 . . ?
C111 C116 H116 119.7 . . ?
C115 C116 C111 120.6(9) . . ?
C115 C116 H116 119.7 . . ?
C114 C117 H11A 109.5 . . ?
C114 C117 H11B 109.5 . . ?
C114 C117 H11C 109.5 . . ?
H11A C117 H11B 109.5 . . ?
H11A C117 H11C 109.5 . . ?
H11B C117 H11C 109.5 . . ?
C22C C121 Sb1 120.5(7) . . ?
C26C C121 Sb1 120.6(7) . . ?
C26C C121 C22C 118.8(8) . . ?
C121 C22C H22F 120.2 . . ?
C23C C22C C121 119.5(10) . . ?
C23C C22C H22F 120.2 . . ?
C22C C23C H23H 119.4 . . ?
C22C C23C C124 121.1(11) . . ?
C124 C23C H23H 119.4 . . ?
C26C C25C H25E 119.7 . . ?
C26C C25C C124 120.7(11) . . ?
C124 C25C H25E 119.7 . . ?
C121 C26C C25C 121.7(10) . . ?
C121 C26C H26E 119.2 . . ?
C25C C26C H26E 119.2 . . ?
C23C C124 C127 120.7(11) . . ?
C25C C124 C23C 118.0(9) . . ?
C25C C124 C127 121.2(11) . . ?
C124 C127 H12A 109.5 . . ?
C124 C127 H12B 109.5 . . ?
C124 C127 H12C 109.5 . . ?
H12A C127 H12B 109.5 . . ?
H12A C127 H12C 109.5 . . ?
H12B C127 H12C 109.5 . . ?
C132 C131 Sb1 118.9(7) . . ?
C132 C131 C136 119.1(9) . . ?
C136 C131 Sb1 121.6(6) . . ?
C131 C132 H132 120.1 . . ?
C131 C132 C133 119.8(9) . . ?
C133 C132 H132 120.1 . . ?
C132 C133 H133 119.7 . . ?
C134 C133 C132 120.6(9) . . ?
C134 C133 H133 119.7 . . ?
C133 C134 C135 119.5(9) . . ?
C133 C134 C137 120.1(9) . . ?
C135 C134 C137 120.4(10) . . ?
C134 C135 H135 119.3 . . ?
C134 C135 C136 121.4(9) . . ?
C136 C135 H135 119.3 . . ?
C131 C136 H136 120.3 . . ?
C135 C136 C131 119.4(8) . . ?
C135 C136 H136 120.3 . . ?
C134 C137 H13C 109.5 . . ?
C134 C137 H13D 109.5 . . ?
C134 C137 H13E 109.5 . . ?
H13C C137 H13D 109.5 . . ?
H13C C137 H13E 109.5 . . ?
H13D C137 H13E 109.5 . . ?
O21 Sb2 C211 171.0(4) . . ?
O21 Sb2 C221 87.6(3) . . ?
O21 Sb2 C231 89.4(3) . . ?
O22 Sb2 O21 82.9(3) . . ?
O22 Sb2 C211 88.1(3) . . ?
O22 Sb2 C221 119.0(3) . . ?
O22 Sb2 C231 119.1(3) . . ?
C221 Sb2 C211 96.8(3) . . ?
C221 Sb2 C231 120.9(3) . . ?
C231 Sb2 C211 95.0(4) . . ?
C21 O21 Sb2 108.4(4) . . ?
C22 O22 Sb2 111.2(5) . . ?
O21 C21 H21 108.3 . . ?
O21 C21 C22 108.2(5) . . ?
O21 C21 C26 112.3(6) . . ?
C22 C21 H21 108.3 . . ?
C22 C21 C26 111.3(6) . . ?
C26 C21 H21 108.3 . . ?
O22 C22 C21 108.3(6) . . ?
O22 C22 H22 107.8 . . ?
O22 C22 C23 112.1(6) . . ?
C21 C22 H22 107.8 . . ?
C21 C22 C23 112.9(6) . . ?
C23 C22 H22 107.8 . . ?
C22 C23 H23A 110.3 . . ?
C22 C23 H23B 110.3 . . ?
C22 C23 C24 107.0(7) . . ?
H23A C23 H23B 108.6 . . ?
C24 C23 H23A 110.3 . . ?
C24 C23 H23B 110.3 . . ?
C23 C24 H24A 108.9 . . ?
C23 C24 H24B 108.9 . . ?
H24A C24 H24B 107.7 . . ?
C25 C24 C23 113.3(8) . . ?
C25 C24 H24A 108.9 . . ?
C25 C24 H24B 108.9 . . ?
C24 C25 H25A 109.1 . . ?
C24 C25 H25B 109.1 . . ?
C24 C25 C26 112.4(6) . . ?
H25A C25 H25B 107.9 . . ?
C26 C25 H25A 109.1 . . ?
C26 C25 H25B 109.1 . . ?
C21 C26 C25 108.9(6) . . ?
C21 C26 H26A 109.9 . . ?
C21 C26 H26B 109.9 . . ?
C25 C26 H26A 109.9 . . ?
C25 C26 H26B 109.9 . . ?
H26A C26 H26B 108.3 . . ?
C212 C211 Sb2 124.3(8) . . ?
C216 C211 Sb2 118.0(8) . . ?
C216 C211 C212 117.7(10) . . ?
C211 C212 H212 120.1 . . ?
C211 C212 C213 119.8(11) . . ?
C213 C212 H212 120.1 . . ?
C212 C213 H213 119.2 . . ?
C214 C213 C212 121.7(11) . . ?
C214 C213 H213 119.2 . . ?
C213 C214 C217 119.7(11) . . ?
C215 C214 C213 118.4(9) . . ?
C215 C214 C217 121.9(10) . . ?
C214 C215 H215 119.5 . . ?
C214 C215 C216 121.1(10) . . ?
C216 C215 H215 119.5 . . ?
C211 C216 C215 121.4(10) . . ?
C211 C216 H216 119.3 . . ?
C215 C216 H216 119.3 . . ?
C214 C217 H21A 109.5 . . ?
C214 C217 H21B 109.5 . . ?
C214 C217 H21C 109.5 . . ?
H21A C217 H21B 109.5 . . ?
H21A C217 H21C 109.5 . . ?
H21B C217 H21C 109.5 . . ?
C22A C221 Sb2 123.8(10) . . ?
C22A C221 C26A 115.8(14) . . ?
C26A C221 Sb2 120.3(10) . . ?
C22B C221 Sb2 113.5(10) . . ?
C26B C221 Sb2 125.0(12) . . ?
C26B C221 C22B 121.3(14) . . ?
C221 C22A H22A 118.3 . . ?
C221 C22A C23A 123.3(16) . . ?
C23A C22A H22A 118.3 . . ?
C22A C23A H23C 118.6 . . ?
C224 C23A C22A 122.8(17) . . ?
C224 C23A H23C 118.6 . . ?
C26A C25A H25C 120.8 . . ?
C26A C25A C224 118.3(17) . . ?
C224 C25A H25C 120.8 . . ?
C221 C26A H26C 119.9 . . ?
C25A C26A C221 120.2(18) . . ?
C25A C26A H26C 119.9 . . ?
C221 C22B H22B 122.1 . . ?
C23B C22B C221 115.7(17) . . ?
C23B C22B H22B 122.1 . . ?
C22B C23B H23D 119.6 . . ?
C22B C23B C224 120.8(18) . . ?
C224 C23B H23D 119.6 . . ?
C26B C25B H25D 116.4 . . ?
C224 C25B H25D 116.4 . . ?
C224 C25B C26B 127.2(19) . . ?
C221 C26B C25B 121(2) . . ?
C221 C26B H26D 119.6 . . ?
C25B C26B H26D 119.6 . . ?
C23A C224 C25A 119.2(14) . . ?
C23A C224 C227 120.3(13) . . ?
C25B C224 C23B 113.6(14) . . ?
C25B C224 C227 126.5(13) . . ?
C227 C224 C25A 120.5(12) . . ?
C227 C224 C23B 119.7(12) . . ?
C224 C227 H22C 109.5 . . ?
C224 C227 H22D 109.5 . . ?
C224 C227 H22E 109.5 . . ?
H22C C227 H22D 109.5 . . ?
H22C C227 H22E 109.5 . . ?
H22D C227 H22E 109.5 . . ?
C232 C231 Sb2 121.8(6) . . ?
C232 C231 C236 119.5(8) . . ?
C236 C231 Sb2 118.6(7) . . ?
C231 C232 H232 119.9 . . ?
C231 C232 C233 120.1(8) . . ?
C233 C232 H232 119.9 . . ?
C232 C233 H233 119.6 . . ?
C234 C233 C232 120.7(9) . . ?
C234 C233 H233 119.6 . . ?
C233 C234 C235 117.8(9) . . ?
C233 C234 C237 121.7(10) . . ?
C235 C234 C237 120.5(9) . . ?
C234 C235 H235 119.4 . . ?
C236 C235 C234 121.2(9) . . ?
C236 C235 H235 119.4 . . ?
C231 C236 H236 119.8 . . ?
C235 C236 C231 120.5(9) . . ?
C235 C236 H236 119.8 . . ?
C234 C237 H23E 109.5 . . ?
C234 C237 H23F 109.5 . . ?
C234 C237 H23G 109.5 . . ?
H23E C237 H23F 109.5 . . ?
H23E C237 H23G 109.5 . . ?
H23F C237 H23G 109.5 . . ?

loop_
_geom_bond_atom_site_label_1
_geom_bond_atom_site_label_2
_geom_bond_distance
_geom_bond_site_symmetry_2
_geom_bond_publ_flag
Sb1 O11 2.042(6) . ?
Sb1 O12 1.981(6) . ?
Sb1 C111 2.160(9) . ?
Sb1 C121 2.128(8) . ?
Sb1 C131 2.110(9) . ?
O11 C11 1.403(9) . ?
O12 C12 1.426(9) . ?
C11 H11 1.0000 . ?
C11 C12 1.531(8) . ?
C11 C16 1.519(10) . ?
C12 H12 1.0000 . ?
C12 C13 1.503(11) . ?
C13 H13A 0.9900 . ?
C13 H13B 0.9900 . ?
C13 C14 1.540(11) . ?
C14 H14A 0.9900 . ?
C14 H14B 0.9900 . ?
C14 C15 1.539(10) . ?
C15 H15A 0.9900 . ?
C15 H15B 0.9900 . ?
C15 C16 1.523(11) . ?
C16 H16A 0.9900 . ?
C16 H16B 0.9900 . ?
C111 C112 1.403(13) . ?
C111 C116 1.382(14) . ?
C112 H112 0.9500 . ?
C112 C113 1.386(13) . ?
C113 H113 0.9500 . ?
C113 C114 1.410(14) . ?
C114 C115 1.394(14) . ?
C114 C117 1.510(13) . ?
C115 H115 0.9500 . ?
C115 C116 1.381(14) . ?
C116 H116 0.9500 . ?
C117 H11A 0.9800 . ?
C117 H11B 0.9800 . ?
C117 H11C 0.9800 . ?
C121 C22C 1.400(13) . ?
C121 C26C 1.364(14) . ?
C22C H22F 0.9500 . ?
C22C C23C 1.373(15) . ?
C23C H23H 0.9500 . ?
C23C C124 1.405(18) . ?
C25C H25E 0.9500 . ?
C25C C26C 1.372(14) . ?
C25C C124 1.374(17) . ?
C26C H26E 0.9500 . ?
C124 C127 1.524(15) . ?
C127 H12A 0.9800 . ?
C127 H12B 0.9800 . ?
C127 H12C 0.9800 . ?
C131 C132 1.394(13) . ?
C131 C136 1.406(12) . ?
C132 H132 0.9500 . ?
C132 C133 1.404(15) . ?
C133 H133 0.9500 . ?
C133 C134 1.370(14) . ?
C134 C135 1.381(14) . ?
C134 C137 1.508(14) . ?
C135 H135 0.9500 . ?
C135 C136 1.383(14) . ?
C136 H136 0.9500 . ?
C137 H13C 0.9800 . ?
C137 H13D 0.9800 . ?
C137 H13E 0.9800 . ?
Sb2 O21 2.045(6) . ?
Sb2 O22 1.979(6) . ?
Sb2 C211 2.157(9) . ?
Sb2 C221 2.126(8) . ?
Sb2 C231 2.126(9) . ?
O21 C21 1.421(8) . ?
O22 C22 1.454(10) . ?
C21 H21 1.0000 . ?
C21 C22 1.496(10) . ?
C21 C26 1.524(10) . ?
C22 H22 1.0000 . ?
C22 C23 1.508(11) . ?
C23 H23A 0.9900 . ?
C23 H23B 0.9900 . ?
C23 C24 1.532(14) . ?
C24 H24A 0.9900 . ?
C24 H24B 0.9900 . ?
C24 C25 1.507(13) . ?
C25 H25A 0.9900 . ?
C25 H25B 0.9900 . ?
C25 C26 1.540(10) . ?
C26 H26A 0.9900 . ?
C26 H26B 0.9900 . ?
C211 C212 1.393(15) . ?
C211 C216 1.371(15) . ?
C212 H212 0.9500 . ?
C212 C213 1.404(15) . ?
C213 H213 0.9500 . ?
C213 C214 1.368(17) . ?
C214 C215 1.352(16) . ?
C214 C217 1.516(14) . ?
C215 H215 0.9500 . ?
C215 C216 1.402(14) . ?
C216 H216 0.9500 . ?
C217 H21A 0.9800 . ?
C217 H21B 0.9800 . ?
C217 H21C 0.9800 . ?
C221 C22A 1.324(19) . ?
C221 C26A 1.47(2) . ?
C221 C22B 1.49(2) . ?
C221 C26B 1.25(2) . ?
C22A H22A 0.9500 . ?
C22A C23A 1.43(2) . ?
C23A H23C 0.9500 . ?
C23A C224 1.21(2) . ?
C25A H25C 0.9500 . ?
C25A C26A 1.36(3) . ?
C25A C224 1.52(2) . ?
C26A H26C 0.9500 . ?
C22B H22B 0.9500 . ?
C22B C23B 1.40(3) . ?
C23B H23D 0.9500 . ?
C23B C224 1.51(3) . ?
C25B H25D 0.9500 . ?
C25B C26B 1.39(3) . ?
C25B C224 1.29(2) . ?
C26B H26D 0.9500 . ?
C224 C227 1.499(14) . ?
C227 H22C 0.9800 . ?
C227 H22D 0.9800 . ?
C227 H22E 0.9800 . ?
C231 C232 1.378(13) . ?
C231 C236 1.393(12) . ?
C232 H232 0.9500 . ?
C232 C233 1.404(14) . ?
C233 H233 0.9500 . ?
C233 C234 1.395(14) . ?
C234 C235 1.405(14) . ?
C234 C237 1.508(14) . ?
C235 H235 0.9500 . ?
C235 C236 1.373(14) . ?
C236 H236 0.9500 . ?
C237 H23E 0.9800 . ?
C237 H23F 0.9800 . ?
C237 H23G 0.9800 . ?

loop_
_geom_torsion_atom_site_label_1
_geom_torsion_atom_site_label_2
_geom_torsion_atom_site_label_3
_geom_torsion_atom_site_label_4
_geom_torsion
_geom_torsion_site_symmetry_1
_geom_torsion_site_symmetry_2
_geom_torsion_site_symmetry_3
_geom_torsion_site_symmetry_4
_geom_torsion_publ_flag
Sb1 O11 C11 C12 -44.0(6) . . . . ?
Sb1 O11 C11 C16 -165.9(5) . . . . ?
Sb1 O12 C12 C11 -32.8(7) . . . . ?
Sb1 O12 C12 C13 -156.2(5) . . . . ?
Sb1 C111 C112 C113 177.4(7) . . . . ?
Sb1 C111 C116 C115 -176.5(7) . . . . ?
Sb1 C121 C22C C23C 180.0(10) . . . . ?
Sb1 C121 C26C C25C -179.0(9) . . . . ?
Sb1 C131 C132 C133 173.4(6) . . . . ?
Sb1 C131 C136 C135 -173.7(6) . . . . ?
O11 C11 C12 O12 51.0(7) . . . . ?
O11 C11 C12 C13 175.3(6) . . . . ?
O11 C11 C16 C15 175.9(6) . . . . ?
O12 C12 C13 C14 -179.2(6) . . . . ?
C11 C12 C13 C14 59.5(8) . . . . ?
C12 C11 C16 C15 55.6(8) . . . . ?
C12 C13 C14 C15 -54.8(9) . . . . ?
C13 C14 C15 C16 51.9(9) . . . . ?
C14 C15 C16 C11 -51.9(8) . . . . ?
C16 C11 C12 O12 174.7(6) . . . . ?
C16 C11 C12 C13 -61.0(8) . . . . ?
C111 C112 C113 C114 0.5(13) . . . . ?
C112 C111 C116 C115 -0.4(14) . . . . ?
C112 C113 C114 C115 -2.4(12) . . . . ?
C112 C113 C114 C117 -180.0(8) . . . . ?
C113 C114 C115 C116 3.1(13) . . . . ?
C114 C115 C116 C111 -1.7(14) . . . . ?
C116 C111 C112 C113 1.0(13) . . . . ?
C117 C114 C115 C116 -179.4(8) . . . . ?
C121 C22C C23C C124 -1(2) . . . . ?
C22C C121 C26C C25C -1.5(17) . . . . ?
C22C C23C C124 C25C -2(2) . . . . ?
C22C C23C C124 C127 179.3(13) . . . . ?
C26C C121 C22C C23C 2.5(18) . . . . ?
C26C C25C C124 C23C 3.4(19) . . . . ?
C26C C25C C124 C127 -178.3(12) . . . . ?
C124 C25C C26C C121 -1.5(18) . . . . ?
C131 C132 C133 C134 -0.3(13) . . . . ?
C132 C131 C136 C135 -0.1(12) . . . . ?
C132 C133 C134 C135 1.4(13) . . . . ?
C132 C133 C134 C137 -178.9(8) . . . . ?
C133 C134 C135 C136 -1.9(13) . . . . ?
C134 C135 C136 C131 1.2(13) . . . . ?
C136 C131 C132 C133 -0.3(12) . . . . ?
C137 C134 C135 C136 178.4(8) . . . . ?
Sb2 O21 C21 C22 -42.1(7) . . . . ?
Sb2 O21 C21 C26 -165.3(5) . . . . ?
Sb2 O22 C22 C21 -33.9(7) . . . . ?
Sb2 O22 C22 C23 -159.1(6) . . . . ?
Sb2 C211 C212 C213 178.7(8) . . . . ?
Sb2 C211 C216 C215 -179.7(7) . . . . ?
Sb2 C221 C22A C23A 173.1(15) . . . . ?
Sb2 C221 C26A C25A -172.0(16) . . . . ?
Sb2 C221 C22B C23B 177.1(14) . . . . ?
Sb2 C221 C26B C25B -179.3(13) . . . . ?
Sb2 C231 C232 C233 177.7(6) . . . . ?
Sb2 C231 C236 C235 -174.2(7) . . . . ?
O21 C21 C22 O22 50.4(7) . . . . ?
O21 C21 C22 C23 175.1(7) . . . . ?
O21 C21 C26 C25 176.5(6) . . . . ?
O22 C22 C23 C24 -178.9(7) . . . . ?
C21 C22 C23 C24 58.4(9) . . . . ?
C22 C21 C26 C25 55.1(8) . . . . ?
C22 C23 C24 C25 -55.3(10) . . . . ?
C23 C24 C25 C26 54.7(9) . . . . ?
C24 C25 C26 C21 -52.4(9) . . . . ?
C26 C21 C22 O22 174.2(6) . . . . ?
C26 C21 C22 C23 -61.0(8) . . . . ?
C211 C212 C213 C214 -0.7(17) . . . . ?
C212 C211 C216 C215 -1.5(14) . . . . ?
C212 C213 C214 C215 1.7(17) . . . . ?
C212 C213 C214 C217 -179.0(10) . . . . ?
C213 C214 C215 C216 -2.6(15) . . . . ?
C214 C215 C216 C211 2.6(15) . . . . ?
C216 C211 C212 C213 0.6(15) . . . . ?
C217 C214 C215 C216 178.1(9) . . . . ?
C221 C22A C23A C224 3(3) . . . . ?
C221 C22B C23B C224 -1(3) . . . . ?
C22A C221 C26A C25A 7(3) . . . . ?
C22A C23A C224 C25A -2(3) . . . . ?
C22A C23A C224 C227 177.2(17) . . . . ?
C26A C221 C22A C23A -5(3) . . . . ?
C26A C25A C224 C23A 3(3) . . . . ?
C26A C25A C224 C227 -175.9(17) . . . . ?
C22B C221 C26B C25B -5(3) . . . . ?
C22B C23B C224 C25B 3(3) . . . . ?
C22B C23B C224 C227 179.3(16) . . . . ?
C26B C221 C22B C23B 3(2) . . . . ?
C26B C25B C224 C23B -7(3) . . . . ?
C26B C25B C224 C227 177.8(17) . . . . ?
C224 C25A C26A C221 -5(3) . . . . ?
C224 C25B C26B C221 8(3) . . . . ?
C231 C232 C233 C234 -3.1(13) . . . . ?
C232 C231 C236 C235 2.0(12) . . . . ?
C232 C233 C234 C235 1.1(13) . . . . ?
C232 C233 C234 C237 -177.2(8) . . . . ?
C233 C234 C235 C236 2.5(13) . . . . ?
C234 C235 C236 C231 -4.1(13) . . . . ?
C236 C231 C232 C233 1.5(12) . . . . ?
C237 C234 C235 C236 -179.1(8) . . . . ?

loop_
_twin_individual_id
_twin_individual_mass_fraction_refined
1 1.021(10)
2 -0.021(10)

loop_
_exptl_oxdiff_crystal_face_indexfrac_h
_exptl_oxdiff_crystal_face_indexfrac_k
_exptl_oxdiff_crystal_face_indexfrac_l
_exptl_oxdiff_crystal_face_x
_exptl_oxdiff_crystal_face_y
_exptl_oxdiff_crystal_face_z
-0.9998 -1.9984 0.9979 -0.0508 -0.1844 0.3469
-0.9995 -0.9990 0.9984 -0.0197 -0.0325 0.2668
1.9987 0.9987 -1.9972 0.0085 -0.0868 -0.4534
0.9986 -1.9990 -0.9998 -0.0733 -0.4231 -0.0264
-0.9986 1.9990 0.9998 0.0733 0.4231 0.0264
-0.9985 1.9990 1.9989 0.1516 0.4202 0.0974
0.9985 -1.9990 -1.9989 -0.1516 -0.4202 -0.0974
0.0007 1.9987 1.0001 0.1403 0.3009 -0.0893
-0.9988 0.9997 1.9985 0.1205 0.2683 0.1775
-0.0007 -1.9987 -1.0001 -0.1403 -0.3009 0.0893
0.0004 0.9994 0.9996 0.1093 0.1490 -0.0091
-0.0004 -0.9994 -0.9996 -0.1093 -0.1490 0.0091
-1.0000 -1.9984 -1.9996 -0.2855 -0.1758 0.1339
-0.0005 -0.9994 -1.9988 -0.1875 -0.1461 -0.0619
0.9997 0.9990 1.9991 0.2545 0.0239 -0.0538
-0.9997 -0.9990 -1.9991 -0.2545 -0.0239 0.0538
0.0001 0.0000 0.9992 0.0782 -0.0029 0.0710
-0.0001 -0.0000 -0.9992 -0.0782 0.0029 -0.0710
-0.9994 0.0003 -1.9986 -0.2235 0.1279 -0.0263
1.9988 0.9987 0.0011 0.1650 -0.0926 -0.3114
-1.9988 -0.9987 -0.0011 -0.1650 0.0926 0.3114
-0.9991 0.9996 -1.9982 -0.1924 0.2798 -0.1065
-0.0001 -0.9993 1.9979 0.1255 -0.1576 0.2221
-0.9991 0.9997 -0.9990 -0.1142 0.2769 -0.0355
1.0000 1.9984 1.0004 0.2073 0.1786 -0.2049
0.9996 0.9990 0.0008 0.0980 0.0296 -0.1958
1.9989 0.9987 1.0003 0.2432 -0.0954 -0.2404
0.9994 -0.0003 0.9995 0.1452 -0.1251 -0.0447
0.9988 -1.9990 1.9977 0.1614 -0.4316 0.1866
0.9994 0.9990 -1.9975 -0.0585 0.0354 -0.3378
